data_4118657
loop_
_publ_author_name
'Patrick S. Hanley'
'Seth L. Marquard'
'Thomas R. Cundari'
'John F. Hartwig'

_publ_contact_author
; 
John F. Hartwig 
University of California, Berkeley 
Department of Chemistry  
718 Latimer Hall 
Berkeley, CA 94720-1460 
USA 
;
_publ_contact_author_email jhartwig@berkeley.edu
_publ_contact_author_fax '1  510-642-7714'
_publ_contact_author_phone '1  510-642-2038'
_publ_section_title
;
 Reductive Elimination of Alkylamines from Low-Valent, Alkylpalladium(II)
 Amido Complexes
;
_journal_name_full 'Journal of the American Chemical Society'
_journal_page_first 15281
_journal_page_last 15284
_journal_paper_doi 10.1021/ja307558x
_journal_volume 134
_journal_year 2012
_chemical_formula_moiety '4(C42 H57 N3 Pd), C5 H12 '
_chemical_formula_sum 'C173 H240 N12 Pd4'
_chemical_formula_weight 2913.37
_chemical_name_systematic
; 
? 
;
_space_group_IT_number 14
_symmetry_cell_setting monoclinic
_symmetry_space_group_name_Hall '-P 2yn'
_symmetry_space_group_name_H-M 'P 1 21/n 1'
_atom_sites_solution_hydrogens geom
_atom_sites_solution_primary direct
_atom_sites_solution_secondary difmap
_audit_creation_method SHELXL-97
_audit_update_record
; 
? 
;
_cell_angle_alpha 90.00
_cell_angle_beta 97.774(7)
_cell_angle_gamma 90.00
_cell_formula_units_Z 2
_cell_length_a 10.517(5)
_cell_length_b 22.963(11)
_cell_length_c 32.741(16)
_cell_measurement_reflns_used 7377
_cell_measurement_temperature 183(2)
_cell_measurement_theta_max 21.68
_cell_measurement_theta_min 2.16
_cell_volume 7834(7)
_computing_cell_refinement 'SAINT V7.68A (Bruker, 2005)'
_computing_data_collection 'APEX2 V2010.11-3 (Bruker, 2010)'
_computing_data_reduction
; 
SAINT V7.68A, XPREP V2005/2, SADABS V2007/4, TWINABS V2007/5 
(Bruker, 2005 & 2007) 
;
_computing_molecular_graphics
; 
SHELXTL V6.12 (Bruker, 2005), CrystalMaker v2.1.3 (CrystalMaker, 1994) 
;
_computing_publication_material 'XCIF V6.12 (Bruker, 2005)'
_computing_structure_refinement 'SHELXTL V6.12 (Bruker, 2005)'
_computing_structure_solution 'SHELXTL V6.12 (Bruker, 2005)'
_diffrn_ambient_temperature 183(2)
_diffrn_measured_fraction_theta_full 0.991
_diffrn_measured_fraction_theta_max 0.991
_diffrn_measurement_device 'Siemens Platform/ApexII CCD'
_diffrn_measurement_method 'profile data from \w scans'
_diffrn_radiation_monochromator graphite
_diffrn_radiation_source 'normal-focus sealed tube'
_diffrn_radiation_type MoK\a
_diffrn_radiation_wavelength 0.71073
_diffrn_radiation_wavelength_id bm54sasq
_diffrn_reflns_av_R_equivalents 0.0886
_diffrn_reflns_av_sigmaI/netI 0.0685
_diffrn_reflns_limit_h_max 12
_diffrn_reflns_limit_h_min -12
_diffrn_reflns_limit_k_max 27
_diffrn_reflns_limit_k_min -27
_diffrn_reflns_limit_l_max 39
_diffrn_reflns_limit_l_min -39
_diffrn_reflns_number 74015
_diffrn_reflns_theta_full 25.37
_diffrn_reflns_theta_max 25.37
_diffrn_reflns_theta_min 1.09
_exptl_absorpt_coefficient_mu 0.506
_exptl_absorpt_correction_T_max 0.9688
_exptl_absorpt_correction_T_min 0.8744
_exptl_absorpt_correction_type integration
_exptl_absorpt_process_details 'SHELXTL/XPREP V2005/2 (Bruker, 2005)'
_exptl_crystal_colour red
_exptl_crystal_density_diffrn 1.235
_exptl_crystal_description prism
_exptl_crystal_F_000 3092
_exptl_crystal_id bm54sasq
_exptl_crystal_preparation
; 
The data crystal was mounted using oil (Parantone-N, Exxon) to a 
0.3 mm cryo-loop (Hampton Research) with the (-1 -3 -1) scattering 
planes roughly normal to the spindle axis. 
;
_exptl_crystal_size_max 0.56
_exptl_crystal_size_mid 0.23
_exptl_crystal_size_min 0.099
_platon_squeeze_details
; 
After the "squeeze" bypass routine, 42 electrons each were removed 
from two solvent accessible voids.  This is equivalent to approximately 
two pentane molecules per unit cell, which is consistant with that 
predicted from the disordered model. 
;
_refine_diff_density_max 0.882
_refine_diff_density_min -0.523
_refine_diff_density_rms 0.068
_refine_ls_extinction_method none
_refine_ls_goodness_of_fit_ref 1.061
_refine_ls_hydrogen_treatment noref
_refine_ls_matrix_type full
_refine_ls_number_parameters 949
_refine_ls_number_reflns 14240
_refine_ls_number_restraints 477
_refine_ls_restrained_S_all 1.058
_refine_ls_R_factor_all 0.0791
_refine_ls_R_factor_gt 0.0468
_refine_ls_shift/su_max 0.002
_refine_ls_shift/su_mean 0.000
_refine_ls_structure_factor_coef Fsqd
_refine_ls_weighting_details 'calc w=1/[\s^2^(Fo^2^)+(0.0432P)^2^+0.0000P] where P=(Fo^2^+2Fc^2^)/3'
_refine_ls_weighting_scheme calc
_refine_ls_wR_factor_gt 0.0979
_refine_ls_wR_factor_ref 0.1081
_reflns_number_gt 9761
_reflns_number_total 14240
_reflns_threshold_expression >2sigma(I)
_cod_data_source_file ja307558x_si_003.cif
_cod_data_source_block bm54sasq
_cod_original_cell_volume 7835(7)
_cod_original_sg_symbol_H-M 'P 1 21/n 1 '
_cod_database_code 4118657

loop_
_symmetry_equiv_pos_as_xyz
'x, y, z'
'-x+1/2, y+1/2, -z+1/2'
'-x, -y, -z'
'x-1/2, -y-1/2, z-1/2'

loop_
_atom_site_label
_atom_site_type_symbol
_atom_site_fract_x
_atom_site_fract_y
_atom_site_fract_z
_atom_site_U_iso_or_equiv
_atom_site_adp_type
_atom_site_occupancy
_atom_site_symmetry_multiplicity
_atom_site_calc_flag
_atom_site_refinement_flags
_atom_site_disorder_assembly
_atom_site_disorder_group
Pd1 Pd 0.30596(3) 0.181379(13) 0.054908(8) 0.03594(9) Uani 1 1 d . B .
N1 N 0.4578(3) 0.21717(15) 0.03313(10) 0.0486(9) Uani 1 1 d D . .
H1A H 0.4969 0.2454 0.0481 0.058 Uiso 1 1 calc R A 1
N2 N 0.0262(3) 0.16705(13) 0.03571(8) 0.0314(7) Uani 1 1 d . B .
N3 N 0.0729(3) 0.15072(13) 0.10084(8) 0.0327(7) Uani 1 1 d . B .
C1 C 0.3723(3) 0.10396(17) 0.08097(11) 0.0397(10) Uani 1 1 d . . .
H1B H 0.2974 0.0809 0.0879 0.048 Uiso 1 1 calc R B .
C2 C 0.4417(4) 0.06802(18) 0.05035(13) 0.0496(11) Uani 1 1 d . B .
H2A H 0.4092 0.0741 0.0205 0.060 Uiso 1 1 calc R . .
C3 C 0.4428(4) 0.00518(19) 0.06495(14) 0.0609(13) Uani 1 1 d . . .
H3A H 0.4742 -0.0213 0.0447 0.073 Uiso 1 1 calc R B .
H3B H 0.3562 -0.0075 0.0699 0.073 Uiso 1 1 calc R . .
C4 C 0.5382(4) 0.0071(2) 0.10620(15) 0.0676(14) Uani 1 1 d . B .
H4A H 0.4943 -0.0036 0.1300 0.081 Uiso 1 1 calc R . .
H4B H 0.6116 -0.0196 0.1050 0.081 Uiso 1 1 calc R . .
C5 C 0.5817(4) 0.0698(2) 0.10897(14) 0.0615(13) Uani 1 1 d . . .
H5A H 0.6657 0.0758 0.1268 0.074 Uiso 1 1 calc R B .
C6 C 0.4730(4) 0.1088(2) 0.12034(12) 0.0517(11) Uani 1 1 d . B .
H6A H 0.4363 0.0905 0.1439 0.062 Uiso 1 1 calc R . .
C7 C 0.5839(4) 0.0854(2) 0.06372(14) 0.0642(13) Uani 1 1 d . B .
H7A H 0.6448 0.0613 0.0505 0.077 Uiso 1 1 calc R . .
H7B H 0.6002 0.1273 0.0595 0.077 Uiso 1 1 calc R . .
C8 C 0.5211(5) 0.1692(2) 0.13338(14) 0.0734(15) Uani 1 1 d . . .
H8A H 0.5713 0.1672 0.1608 0.110 Uiso 1 1 calc R B .
H8B H 0.4478 0.1953 0.1341 0.110 Uiso 1 1 calc R . .
H8C H 0.5753 0.1840 0.1136 0.110 Uiso 1 1 calc R . .
C9 C 0.5086(12) 0.2031(8) -0.0024(3) 0.0428(18) Uani 0.63(3) 1 d PGDU B 1
C10 C 0.6328(11) 0.2187(6) -0.0080(3) 0.0484(17) Uani 0.63(3) 1 d PGU B 1
H10A H 0.6844 0.2406 0.0126 0.058 Uiso 0.63(3) 1 calc PR B 1
C11 C 0.6815(10) 0.2023(5) -0.0437(3) 0.051(2) Uani 0.63(3) 1 d PGU B 1
H11A H 0.7663 0.2129 -0.0475 0.061 Uiso 0.63(3) 1 calc PR B 1
C12 C 0.6059(11) 0.1702(5) -0.0738(2) 0.041(2) Uani 0.63(3) 1 d PGDU B 1
C13 C 0.4817(11) 0.1546(5) -0.0682(3) 0.0415(18) Uani 0.63(3) 1 d PGU B 1
H13A H 0.4301 0.1327 -0.0888 0.050 Uiso 0.63(3) 1 calc PR B 1
C14 C 0.4331(11) 0.1710(7) -0.0325(3) 0.0430(17) Uani 0.63(3) 1 d PGU B 1
H14A H 0.3482 0.1604 -0.0287 0.052 Uiso 0.63(3) 1 calc PR B 1
C15 C 0.6577(14) 0.1504(6) -0.1130(3) 0.058(3) Uani 0.63(3) 1 d PDU B 1
H15A H 0.7496 0.1590 -0.1107 0.088 Uiso 0.63(3) 1 calc PR B 1
H15B H 0.6123 0.1710 -0.1369 0.088 Uiso 0.63(3) 1 calc PR B 1
H15C H 0.6442 0.1083 -0.1167 0.088 Uiso 0.63(3) 1 calc PR B 1
C9B C 0.497(2) 0.1995(14) -0.0054(5) 0.046(2) Uani 0.37(3) 1 d PGDU B 2
C10B C 0.619(2) 0.2112(11) -0.0145(5) 0.046(2) Uani 0.37(3) 1 d PGU B 2
H10B H 0.6782 0.2323 0.0046 0.056 Uiso 0.37(3) 1 calc PR B 2
C11B C 0.6563(16) 0.1918(9) -0.0514(5) 0.047(2) Uani 0.37(3) 1 d PGU B 2
H11B H 0.7402 0.1998 -0.0575 0.057 Uiso 0.37(3) 1 calc PR B 2
C12B C 0.5703(19) 0.1608(8) -0.0792(4) 0.045(3) Uani 0.37(3) 1 d PGDU B 2
C13B C 0.4475(18) 0.1492(9) -0.0701(5) 0.044(2) Uani 0.37(3) 1 d PGU B 2
H13B H 0.3887 0.1280 -0.0892 0.053 Uiso 0.37(3) 1 calc PR B 2
C14B C 0.4106(18) 0.1685(13) -0.0332(6) 0.045(2) Uani 0.37(3) 1 d PGU B 2
H14B H 0.3267 0.1605 -0.0271 0.054 Uiso 0.37(3) 1 calc PR B 2
C15B C 0.612(3) 0.1401(10) -0.1205(5) 0.065(4) Uani 0.37(3) 1 d PDU B 2
H15D H 0.5361 0.1371 -0.1414 0.098 Uiso 0.37(3) 1 calc PR B 2
H15E H 0.6531 0.1019 -0.1166 0.098 Uiso 0.37(3) 1 calc PR B 2
H15F H 0.6724 0.1681 -0.1296 0.098 Uiso 0.37(3) 1 calc PR B 2
C16 C 0.1291(3) 0.16357(16) 0.06620(10) 0.0332(9) Uani 1 1 d . . .
C17 C -0.0893(3) 0.15659(17) 0.05085(11) 0.0395(9) Uani 1 1 d . . .
H17A H -0.1726 0.1564 0.0354 0.047 Uiso 1 1 calc R B .
C18 C -0.0603(3) 0.14690(17) 0.09124(11) 0.0379(9) Uani 1 1 d . B .
H18A H -0.1195 0.1389 0.1100 0.045 Uiso 1 1 calc R . .
C19 C 0.0374(3) 0.18705(17) -0.00595(10) 0.0337(9) Uani 1 1 d . . .
C20 C 0.0467(3) 0.14572(18) -0.03634(11) 0.0395(10) Uani 1 1 d . B .
C21 C 0.0541(4) 0.1668(2) -0.07622(11) 0.0516(11) Uani 1 1 d . . .
H21A H 0.0609 0.1402 -0.0980 0.062 Uiso 1 1 calc R B .
C22 C 0.0516(4) 0.2256(2) -0.08397(13) 0.0623(14) Uani 1 1 d . B .
H22A H 0.0552 0.2391 -0.1112 0.075 Uiso 1 1 calc R . .
C23 C 0.0440(4) 0.2651(2) -0.05311(13) 0.0532(12) Uani 1 1 d . . .
H23A H 0.0444 0.3056 -0.0592 0.064 Uiso 1 1 calc R B .
C24 C 0.0358(3) 0.24705(18) -0.01305(12) 0.0423(10) Uani 1 1 d . B .
C25 C 0.0456(4) 0.08104(18) -0.02778(11) 0.0479(11) Uani 1 1 d . . .
H25A H 0.0717 0.0755 0.0025 0.058 Uiso 1 1 calc R B .
C26 C -0.0929(4) 0.0577(2) -0.03825(14) 0.0629(13) Uani 1 1 d . B .
H26A H -0.1490 0.0777 -0.0212 0.094 Uiso 1 1 calc R . .
H26B H -0.0939 0.0158 -0.0328 0.094 Uiso 1 1 calc R . .
H26C H -0.1236 0.0649 -0.0674 0.094 Uiso 1 1 calc R . .
C27 C 0.1388(5) 0.0460(2) -0.05011(13) 0.0656(13) Uani 1 1 d . B .
H27A H 0.2252 0.0624 -0.0439 0.098 Uiso 1 1 calc R . .
H27B H 0.1112 0.0476 -0.0799 0.098 Uiso 1 1 calc R . .
H27C H 0.1397 0.0054 -0.0408 0.098 Uiso 1 1 calc R . .
C28 C 0.0249(3) 0.29130(17) 0.02045(13) 0.0482(11) Uani 1 1 d D . .
H28A H -0.0004 0.2705 0.0449 0.058 Uiso 1 1 calc R B 1
C29 C -0.0872(13) 0.3320(7) 0.0029(8) 0.066(4) Uani 0.56(5) 1 d PDU B 1
H29A H -0.1647 0.3087 -0.0051 0.098 Uiso 0.56(5) 1 calc PR B 1
H29B H -0.0644 0.3525 -0.0214 0.098 Uiso 0.56(5) 1 calc PR B 1
H29C H -0.1032 0.3603 0.0239 0.098 Uiso 0.56(5) 1 calc PR B 1
C30 C 0.1476(12) 0.3265(8) 0.0345(7) 0.050(4) Uani 0.56(5) 1 d PDU B 1
H30A H 0.2179 0.2997 0.0442 0.075 Uiso 0.56(5) 1 calc PR B 1
H30B H 0.1326 0.3527 0.0570 0.075 Uiso 0.56(5) 1 calc PR B 1
H30C H 0.1705 0.3493 0.0113 0.075 Uiso 0.56(5) 1 calc PR B 1
C29B C -0.0929(14) 0.3323(8) 0.0173(10) 0.051(5) Uani 0.44(5) 1 d PDU B 2
H29D H -0.1718 0.3093 0.0120 0.077 Uiso 0.44(5) 1 calc PR B 2
H29E H -0.0893 0.3600 -0.0053 0.077 Uiso 0.44(5) 1 calc PR B 2
H29F H -0.0920 0.3537 0.0432 0.077 Uiso 0.44(5) 1 calc PR B 2
C30B C 0.1501(15) 0.3271(10) 0.0242(10) 0.056(5) Uani 0.44(5) 1 d PDU B 2
H30D H 0.2239 0.3010 0.0302 0.085 Uiso 0.44(5) 1 calc PR B 2
H30E H 0.1507 0.3556 0.0465 0.085 Uiso 0.44(5) 1 calc PR B 2
H30F H 0.1553 0.3476 -0.0018 0.085 Uiso 0.44(5) 1 calc PR B 2
C31 C 0.1405(3) 0.14667(18) 0.14239(10) 0.0360(9) Uani 1 1 d . . .
C32 C 0.1988(4) 0.19721(18) 0.16080(11) 0.0424(10) Uani 1 1 d . B .
C33 C 0.2616(4) 0.1915(2) 0.20070(12) 0.0528(12) Uani 1 1 d . . .
H33A H 0.3054 0.2242 0.2136 0.063 Uiso 1 1 calc R B .
C34 C 0.2622(4) 0.1396(2) 0.22219(12) 0.0584(13) Uani 1 1 d . B .
H34A H 0.3051 0.1372 0.2496 0.070 Uiso 1 1 calc R . .
C35 C 0.2010(4) 0.0917(2) 0.20392(12) 0.0530(12) Uani 1 1 d . . .
H35A H 0.1997 0.0566 0.2192 0.064 Uiso 1 1 calc R B .
C36 C 0.1400(4) 0.09360(18) 0.16308(10) 0.0398(10) Uani 1 1 d . B .
C37 C 0.1816(4) 0.25651(17) 0.14000(12) 0.0495(11) Uani 1 1 d D . .
H37A H 0.1979 0.2507 0.1109 0.059 Uiso 1 1 calc R B 1
C38 C 0.0432(7) 0.2797(6) 0.1376(5) 0.058(3) Uani 0.60(3) 1 d PDU B 1
H38A H -0.0049 0.2696 0.1108 0.088 Uiso 0.60(3) 1 calc PR B 1
H38B H 0.0450 0.3221 0.1410 0.088 Uiso 0.60(3) 1 calc PR B 1
H38C H 0.0016 0.2620 0.1596 0.088 Uiso 0.60(3) 1 calc PR B 1
C39 C 0.2791(10) 0.3024(5) 0.1588(6) 0.053(3) Uani 0.60(3) 1 d PDU B 1
H39A H 0.3663 0.2874 0.1588 0.080 Uiso 0.60(3) 1 calc PR B 1
H39B H 0.2646 0.3109 0.1871 0.080 Uiso 0.60(3) 1 calc PR B 1
H39C H 0.2684 0.3381 0.1423 0.080 Uiso 0.60(3) 1 calc PR B 1
C38B C 0.0572(14) 0.2822(8) 0.1528(8) 0.054(5) Uani 0.40(3) 1 d PDU B 2
H38D H -0.0169 0.2606 0.1391 0.081 Uiso 0.40(3) 1 calc PR B 2
H38E H 0.0498 0.3233 0.1446 0.081 Uiso 0.40(3) 1 calc PR B 2
H38F H 0.0598 0.2791 0.1827 0.081 Uiso 0.40(3) 1 calc PR B 2
C39B C 0.2929(17) 0.3004(10) 0.1493(10) 0.081(7) Uani 0.40(3) 1 d PDU B 2
H39D H 0.3642 0.2819 0.1670 0.121 Uiso 0.40(3) 1 calc PR B 2
H39E H 0.2633 0.3344 0.1634 0.121 Uiso 0.40(3) 1 calc PR B 2
H39F H 0.3218 0.3127 0.1234 0.121 Uiso 0.40(3) 1 calc PR B 2
C40 C 0.0756(4) 0.03894(17) 0.14470(11) 0.0404(10) Uani 1 1 d . . .
H40A H 0.0506 0.0455 0.1145 0.048 Uiso 1 1 calc R B .
C41 C -0.0470(4) 0.0253(2) 0.16397(13) 0.0565(12) Uani 1 1 d . B .
H41A H -0.1073 0.0579 0.1589 0.085 Uiso 1 1 calc R . .
H41B H -0.0247 0.0196 0.1937 0.085 Uiso 1 1 calc R . .
H41C H -0.0868 -0.0102 0.1515 0.085 Uiso 1 1 calc R . .
C42 C 0.1656(4) -0.01349(18) 0.15018(12) 0.0505(11) Uani 1 1 d . B .
H42A H 0.2430 -0.0052 0.1376 0.076 Uiso 1 1 calc R . .
H42B H 0.1221 -0.0476 0.1368 0.076 Uiso 1 1 calc R . .
H42C H 0.1895 -0.0213 0.1796 0.076 Uiso 1 1 calc R . .
Pd2 Pd 0.69278(2) 0.052611(13) 0.347223(9) 0.03477(9) Uani 1 1 d . . .
N4 N 0.5427(3) 0.09223(14) 0.36805(9) 0.0432(8) Uani 1 1 d . . .
H4C H 0.5201 0.0785 0.3911 0.052 Uiso 1 1 calc R . .
N5 N 0.9531(3) 0.07653(13) 0.33061(8) 0.0289(7) Uani 1 1 d . . .
N6 N 0.9412(3) -0.01665(13) 0.33159(8) 0.0321(7) Uani 1 1 d . . .
C43 C 0.6086(3) -0.00429(17) 0.30429(11) 0.0407(10) Uani 1 1 d . . .
H43A H 0.6745 -0.0181 0.2872 0.049 Uiso 1 1 calc R . .
C44 C 0.4969(4) 0.02455(19) 0.27569(12) 0.0464(10) Uani 1 1 d . . .
H44A H 0.5071 0.0673 0.2712 0.056 Uiso 1 1 calc R . .
C45 C 0.4762(4) -0.0123(2) 0.23611(12) 0.0557(12) Uani 1 1 d . . .
H45A H 0.5582 -0.0192 0.2252 0.067 Uiso 1 1 calc R . .
H45B H 0.4151 0.0068 0.2146 0.067 Uiso 1 1 calc R . .
C46 C 0.4194(4) -0.0707(2) 0.25085(14) 0.0666(14) Uani 1 1 d . . .
H46A H 0.3342 -0.0791 0.2352 0.080 Uiso 1 1 calc R . .
H46B H 0.4776 -0.1039 0.2480 0.080 Uiso 1 1 calc R . .
C47 C 0.4093(4) -0.0579(2) 0.29667(14) 0.0570(12) Uani 1 1 d . . .
H47A H 0.3443 -0.0823 0.3085 0.068 Uiso 1 1 calc R . .
C48 C 0.5427(4) -0.05888(18) 0.32177(13) 0.0517(11) Uani 1 1 d . . .
H48A H 0.5886 -0.0949 0.3147 0.062 Uiso 1 1 calc R . .
C49 C 0.3783(3) 0.00769(18) 0.29486(13) 0.0484(11) Uani 1 1 d . . .
H49A H 0.2974 0.0167 0.2768 0.058 Uiso 1 1 calc R . .
H49B H 0.3772 0.0250 0.3225 0.058 Uiso 1 1 calc R . .
C50 C 0.5349(4) -0.0585(2) 0.36820(14) 0.0679(14) Uani 1 1 d . . .
H50A H 0.4447 -0.0575 0.3727 0.102 Uiso 1 1 calc R . .
H50B H 0.5791 -0.0240 0.3807 0.102 Uiso 1 1 calc R . .
H50C H 0.5758 -0.0937 0.3808 0.102 Uiso 1 1 calc R . .
C51 C 0.4719(3) 0.13826(17) 0.35028(11) 0.0347(9) Uani 1 1 d . . .
C52 C 0.3499(3) 0.15277(17) 0.36009(12) 0.0421(10) Uani 1 1 d . . .
H52A H 0.3133 0.1297 0.3796 0.051 Uiso 1 1 calc R . .
C53 C 0.2812(4) 0.19996(18) 0.34209(11) 0.0418(10) Uani 1 1 d . . .
H53A H 0.1990 0.2081 0.3496 0.050 Uiso 1 1 calc R . .
C54 C 0.3290(4) 0.23563(16) 0.31346(11) 0.0370(9) Uani 1 1 d . . .
C55 C 0.4503(4) 0.22174(17) 0.30383(11) 0.0397(9) Uani 1 1 d . . .
H55A H 0.4866 0.2454 0.2846 0.048 Uiso 1 1 calc R . .
C56 C 0.5203(3) 0.17449(17) 0.32140(11) 0.0371(9) Uani 1 1 d . . .
H56A H 0.6025 0.1666 0.3137 0.045 Uiso 1 1 calc R . .
C57 C 0.2527(4) 0.28651(19) 0.29410(12) 0.0528(11) Uani 1 1 d . . .
H57A H 0.2616 0.2886 0.2647 0.079 Uiso 1 1 calc R . .
H57B H 0.2847 0.3226 0.3077 0.079 Uiso 1 1 calc R . .
H57C H 0.1620 0.2814 0.2973 0.079 Uiso 1 1 calc R . .
C58 C 0.8684(3) 0.03201(16) 0.33486(10) 0.0293(8) Uani 1 1 d . . .
C59 C 1.0735(3) 0.05606(17) 0.32592(10) 0.0339(9) Uani 1 1 d . . .
H59A H 1.1470 0.0788 0.3228 0.041 Uiso 1 1 calc R . .
C60 C 1.0663(3) -0.00200(17) 0.32658(11) 0.0359(9) Uani 1 1 d . . .
H60A H 1.1343 -0.0284 0.3241 0.043 Uiso 1 1 calc R . .
C61 C 0.9199(3) 0.13736(15) 0.33472(10) 0.0296(8) Uani 1 1 d . . .
C62 C 0.9152(4) 0.15934(17) 0.37444(11) 0.0375(9) Uani 1 1 d . . .
C63 C 0.8841(4) 0.21796(19) 0.37737(12) 0.0499(11) Uani 1 1 d . . .
H63A H 0.8787 0.2344 0.4037 0.060 Uiso 1 1 calc R . .
C64 C 0.8610(4) 0.25252(18) 0.34300(13) 0.0504(11) Uani 1 1 d . . .
H64A H 0.8424 0.2927 0.3458 0.060 Uiso 1 1 calc R . .
C65 C 0.8649(4) 0.22905(18) 0.30426(12) 0.0464(10) Uani 1 1 d . . .
H65A H 0.8472 0.2534 0.2807 0.056 Uiso 1 1 calc R . .
C66 C 0.8940(3) 0.17096(16) 0.29896(10) 0.0327(9) Uani 1 1 d . . .
C67 C 0.9453(4) 0.12320(18) 0.41329(11) 0.0466(11) Uani 1 1 d . . .
H67A H 0.9440 0.0813 0.4050 0.056 Uiso 1 1 calc R . .
C68 C 1.0784(4) 0.1370(2) 0.43508(14) 0.0749(15) Uani 1 1 d . . .
H68A H 1.1418 0.1300 0.4163 0.112 Uiso 1 1 calc R . .
H68B H 1.0973 0.1119 0.4594 0.112 Uiso 1 1 calc R . .
H68C H 1.0821 0.1779 0.4437 0.112 Uiso 1 1 calc R . .
C69 C 0.8463(5) 0.1314(3) 0.44287(13) 0.0865(18) Uani 1 1 d . . .
H69A H 0.7603 0.1238 0.4283 0.130 Uiso 1 1 calc R . .
H69B H 0.8507 0.1715 0.4533 0.130 Uiso 1 1 calc R . .
H69C H 0.8645 0.1043 0.4660 0.130 Uiso 1 1 calc R . .
C70 C 0.8924(4) 0.14482(18) 0.25610(10) 0.0415(10) Uani 1 1 d . . .
H70A H 0.9578 0.1130 0.2581 0.050 Uiso 1 1 calc R . .
C71 C 0.9238(5) 0.1872(2) 0.22418(13) 0.0708(15) Uani 1 1 d . . .
H71A H 1.0063 0.2059 0.2336 0.106 Uiso 1 1 calc R . .
H71B H 0.8565 0.2170 0.2198 0.106 Uiso 1 1 calc R . .
H71C H 0.9290 0.1666 0.1983 0.106 Uiso 1 1 calc R . .
C72 C 0.7582(4) 0.1169(2) 0.24212(13) 0.0721(15) Uani 1 1 d . . .
H72A H 0.7595 0.0967 0.2158 0.108 Uiso 1 1 calc R . .
H72B H 0.6927 0.1475 0.2387 0.108 Uiso 1 1 calc R . .
H72C H 0.7383 0.0891 0.2630 0.108 Uiso 1 1 calc R . .
C73 C 0.8979(3) -0.07568(17) 0.33595(12) 0.0373(9) Uani 1 1 d . . .
C74 C 0.8695(4) -0.10981(17) 0.30063(12) 0.0437(10) Uani 1 1 d . . .
C75 C 0.8271(4) -0.16668(19) 0.30599(15) 0.0598(13) Uani 1 1 d . . .
H75A H 0.8068 -0.1914 0.2827 0.072 Uiso 1 1 calc R . .
C76 C 0.8146(4) -0.1870(2) 0.34467(17) 0.0662(14) Uani 1 1 d . . .
H76A H 0.7840 -0.2255 0.3476 0.079 Uiso 1 1 calc R . .
C77 C 0.8445(4) -0.1539(2) 0.37874(15) 0.0575(12) Uani 1 1 d . . .
H77A H 0.8342 -0.1695 0.4050 0.069 Uiso 1 1 calc R . .
C78 C 0.8906(4) -0.09688(18) 0.37591(13) 0.0457(10) Uani 1 1 d . C .
C79 C 0.8873(4) -0.08792(19) 0.25802(12) 0.0490(11) Uani 1 1 d . . .
H79A H 0.8850 -0.0444 0.2587 0.059 Uiso 1 1 calc R . .
C80 C 1.0188(4) -0.1064(2) 0.24667(14) 0.0626(13) Uani 1 1 d . . .
H80A H 1.0870 -0.0898 0.2666 0.094 Uiso 1 1 calc R . .
H80B H 1.0277 -0.0921 0.2190 0.094 Uiso 1 1 calc R . .
H80C H 1.0253 -0.1489 0.2472 0.094 Uiso 1 1 calc R . .
C81 C 0.7821(4) -0.1085(2) 0.22374(14) 0.0679(14) Uani 1 1 d . . .
H81A H 0.6975 -0.0995 0.2316 0.102 Uiso 1 1 calc R . .
H81B H 0.7896 -0.1506 0.2199 0.102 Uiso 1 1 calc R . .
H81C H 0.7921 -0.0884 0.1980 0.102 Uiso 1 1 calc R . .
C82 C 0.9381(4) -0.0628(2) 0.41412(13) 0.0594(13) Uani 1 1 d D . .
H82A H 0.9765 -0.0260 0.4049 0.071 Uiso 0.736(15) 1 calc PR C 1
H82B H 0.9170 -0.0230 0.4072 0.071 Uiso 0.264(15) 1 d PR C 2
C83 C 1.0491(8) -0.0980(5) 0.4390(2) 0.087(3) Uani 0.736(15) 1 d PDU C 1
H83A H 1.1166 -0.1051 0.4217 0.131 Uiso 0.736(15) 1 calc PR C 1
H83B H 1.0159 -0.1354 0.4475 0.131 Uiso 0.736(15) 1 calc PR C 1
H83C H 1.0845 -0.0759 0.4635 0.131 Uiso 0.736(15) 1 calc PR C 1
C84 C 0.8409(7) -0.0452(5) 0.4427(3) 0.089(3) Uani 0.736(15) 1 d PDU C 1
H84A H 0.7682 -0.0254 0.4267 0.134 Uiso 0.736(15) 1 calc PR C 1
H84B H 0.8820 -0.0190 0.4641 0.134 Uiso 0.736(15) 1 calc PR C 1
H84C H 0.8103 -0.0801 0.4556 0.134 Uiso 0.736(15) 1 calc PR C 1
C83B C 1.0826(8) -0.0618(15) 0.4284(7) 0.094(7) Uani 0.264(15) 1 d PDU C 2
H83D H 1.1246 -0.0368 0.4101 0.141 Uiso 0.264(15) 1 calc PR C 2
H83E H 1.1169 -0.1015 0.4277 0.141 Uiso 0.264(15) 1 calc PR C 2
H83F H 1.0988 -0.0467 0.4566 0.141 Uiso 0.264(15) 1 calc PR C 2
C84B C 0.858(2) -0.0786(14) 0.4485(6) 0.083(7) Uani 0.264(15) 1 d PDU C 2
H84D H 0.7669 -0.0762 0.4379 0.124 Uiso 0.264(15) 1 calc PR C 2
H84E H 0.8781 -0.0513 0.4715 0.124 Uiso 0.264(15) 1 calc PR C 2
H84F H 0.8793 -0.1183 0.4581 0.124 Uiso 0.264(15) 1 calc PR C 2

loop_
_atom_site_aniso_label
_atom_site_aniso_U_11
_atom_site_aniso_U_22
_atom_site_aniso_U_33
_atom_site_aniso_U_23
_atom_site_aniso_U_13
_atom_site_aniso_U_12
Pd1 0.02975(16) 0.0381(2) 0.03988(16) 0.00107(14) 0.00448(12) 0.00072(13)
N1 0.0406(19) 0.040(2) 0.066(2) -0.0005(18) 0.0081(17) -0.0069(16)
N2 0.0298(16) 0.0329(19) 0.0306(15) 0.0020(13) 0.0004(13) 0.0012(13)
N3 0.0297(16) 0.039(2) 0.0297(16) 0.0015(14) 0.0042(13) 0.0035(14)
C1 0.031(2) 0.043(3) 0.045(2) 0.0012(19) 0.0014(17) 0.0050(18)
C2 0.054(3) 0.044(3) 0.052(2) 0.004(2) 0.012(2) 0.012(2)
C3 0.061(3) 0.049(3) 0.074(3) -0.002(2) 0.015(2) 0.010(2)
C4 0.051(3) 0.063(4) 0.089(4) 0.016(3) 0.011(3) 0.022(3)
C5 0.041(2) 0.060(4) 0.080(3) 0.013(3) -0.006(2) 0.008(2)
C6 0.045(2) 0.058(3) 0.049(2) 0.007(2) -0.0045(19) 0.010(2)
C7 0.043(3) 0.060(3) 0.095(4) 0.014(3) 0.029(2) 0.014(2)
C8 0.070(3) 0.068(4) 0.074(3) -0.014(3) -0.023(3) 0.001(3)
C9 0.032(3) 0.040(3) 0.056(3) 0.014(3) 0.004(3) 0.005(3)
C10 0.035(3) 0.047(4) 0.063(3) 0.012(3) 0.006(3) -0.005(3)
C11 0.034(4) 0.051(4) 0.068(4) 0.016(3) 0.006(3) -0.001(3)
C12 0.027(4) 0.046(4) 0.054(3) 0.023(3) 0.017(3) 0.005(3)
C13 0.031(4) 0.045(3) 0.051(3) 0.018(3) 0.010(3) -0.006(3)
C14 0.030(4) 0.047(3) 0.056(3) 0.017(3) 0.016(3) -0.004(3)
C15 0.048(5) 0.064(5) 0.066(5) 0.022(4) 0.020(4) 0.003(5)
C9B 0.034(4) 0.044(4) 0.062(4) 0.015(4) 0.014(4) -0.001(4)
C10B 0.031(4) 0.046(4) 0.061(4) 0.013(4) 0.002(4) -0.006(4)
C11B 0.028(4) 0.048(4) 0.065(4) 0.018(4) 0.002(4) -0.003(4)
C12B 0.037(5) 0.046(4) 0.053(4) 0.022(4) 0.009(4) 0.001(4)
C13B 0.034(5) 0.047(4) 0.054(4) 0.020(4) 0.017(4) -0.001(4)
C14B 0.035(4) 0.047(4) 0.055(4) 0.013(4) 0.014(4) 0.004(4)
C15B 0.052(7) 0.072(7) 0.078(7) 0.026(6) 0.033(6) 0.005(6)
C16 0.0304(19) 0.034(2) 0.0347(19) -0.0015(16) 0.0014(16) 0.0039(17)
C17 0.0274(19) 0.045(3) 0.046(2) 0.0110(19) 0.0042(17) 0.0014(18)
C18 0.029(2) 0.047(3) 0.040(2) 0.0098(19) 0.0108(16) 0.0039(18)
C19 0.0310(19) 0.039(3) 0.0299(19) 0.0063(18) 0.0007(15) -0.0027(17)
C20 0.041(2) 0.042(3) 0.033(2) 0.0081(19) -0.0026(17) -0.0014(19)
C21 0.065(3) 0.057(3) 0.031(2) 0.006(2) -0.0003(19) -0.007(2)
C22 0.067(3) 0.076(4) 0.040(2) 0.024(3) -0.006(2) -0.016(3)
C23 0.057(3) 0.046(3) 0.054(3) 0.019(2) -0.002(2) -0.011(2)
C24 0.036(2) 0.040(3) 0.050(2) 0.009(2) -0.0012(18) -0.0081(19)
C25 0.068(3) 0.042(3) 0.033(2) 0.0014(19) 0.0053(19) 0.004(2)
C26 0.079(3) 0.046(3) 0.064(3) 0.002(2) 0.008(2) -0.012(3)
C27 0.080(3) 0.055(3) 0.063(3) -0.011(2) 0.015(3) 0.008(3)
C28 0.045(2) 0.036(3) 0.064(3) 0.006(2) 0.009(2) -0.006(2)
C29 0.061(6) 0.057(6) 0.079(8) 0.001(6) 0.010(5) 0.000(5)
C30 0.047(5) 0.049(6) 0.054(8) 0.002(5) 0.010(4) -0.003(4)
C29B 0.043(6) 0.053(7) 0.058(8) -0.003(6) 0.011(5) 0.007(5)
C30B 0.061(7) 0.055(8) 0.052(9) -0.018(6) -0.001(5) -0.004(6)
C31 0.036(2) 0.044(3) 0.0280(19) -0.0011(18) 0.0043(16) 0.0079(18)
C32 0.049(2) 0.044(3) 0.034(2) -0.0072(19) 0.0045(18) 0.008(2)
C33 0.058(3) 0.050(3) 0.048(2) -0.018(2) -0.003(2) 0.002(2)
C34 0.078(3) 0.052(3) 0.039(2) -0.008(2) -0.012(2) 0.009(3)
C35 0.073(3) 0.044(3) 0.039(2) -0.001(2) -0.004(2) 0.016(2)
C36 0.046(2) 0.040(3) 0.032(2) -0.0040(18) 0.0022(17) 0.0112(19)
C37 0.060(3) 0.046(3) 0.045(2) -0.005(2) 0.013(2) -0.002(2)
C38 0.072(5) 0.055(5) 0.047(6) -0.011(5) 0.003(4) 0.012(4)
C39 0.060(5) 0.038(5) 0.065(7) -0.018(4) 0.019(4) -0.008(4)
C38B 0.069(7) 0.025(7) 0.067(9) 0.026(6) 0.003(6) -0.002(5)
C39B 0.089(9) 0.087(9) 0.068(10) -0.024(7) 0.018(7) -0.010(7)
C40 0.051(2) 0.036(3) 0.034(2) -0.0011(18) 0.0019(18) 0.005(2)
C41 0.055(3) 0.060(3) 0.054(3) 0.006(2) 0.006(2) 0.003(2)
C42 0.062(3) 0.040(3) 0.049(2) -0.004(2) 0.003(2) 0.007(2)
Pd2 0.02633(15) 0.0334(2) 0.04516(17) 0.00152(14) 0.00688(12) 0.00164(13)
N4 0.0411(19) 0.046(2) 0.0454(19) 0.0064(16) 0.0156(15) 0.0058(17)
N5 0.0297(15) 0.0269(19) 0.0300(15) -0.0012(13) 0.0035(12) -0.0005(14)
N6 0.0253(15) 0.028(2) 0.0434(17) 0.0014(14) 0.0051(13) -0.0006(14)
C43 0.033(2) 0.041(3) 0.048(2) 0.0013(19) 0.0043(17) 0.0012(18)
C44 0.039(2) 0.045(3) 0.054(2) 0.006(2) 0.0043(19) -0.001(2)
C45 0.045(2) 0.066(3) 0.053(3) -0.013(2) -0.006(2) -0.001(2)
C46 0.043(3) 0.064(4) 0.089(4) -0.018(3) -0.006(2) -0.012(2)
C47 0.035(2) 0.062(3) 0.074(3) 0.007(3) 0.007(2) -0.012(2)
C48 0.047(2) 0.031(3) 0.075(3) 0.001(2) 0.004(2) -0.004(2)
C49 0.027(2) 0.050(3) 0.066(3) 0.008(2) 0.0004(19) 0.0001(19)
C50 0.069(3) 0.056(3) 0.077(3) 0.027(3) 0.003(3) -0.009(3)
C51 0.0284(19) 0.035(3) 0.041(2) -0.0057(18) 0.0063(16) -0.0036(17)
C52 0.037(2) 0.039(3) 0.052(2) 0.002(2) 0.0146(18) -0.0039(19)
C53 0.032(2) 0.046(3) 0.049(2) -0.006(2) 0.0084(18) 0.0021(19)
C54 0.044(2) 0.030(2) 0.038(2) -0.0079(18) 0.0102(17) -0.0009(18)
C55 0.047(2) 0.037(3) 0.038(2) -0.0075(18) 0.0136(18) -0.006(2)
C56 0.0303(19) 0.040(3) 0.043(2) -0.0111(19) 0.0128(16) -0.0048(18)
C57 0.065(3) 0.047(3) 0.049(2) 0.000(2) 0.014(2) 0.012(2)
C58 0.0278(18) 0.027(2) 0.0322(18) 0.0006(16) 0.0007(15) -0.0010(16)
C59 0.0248(18) 0.036(3) 0.042(2) 0.0012(18) 0.0090(15) 0.0003(17)
C60 0.0234(18) 0.036(3) 0.050(2) 0.0001(19) 0.0111(16) 0.0015(17)
C61 0.0309(19) 0.022(2) 0.037(2) -0.0016(16) 0.0084(15) -0.0055(16)
C62 0.043(2) 0.032(2) 0.037(2) -0.0067(18) 0.0048(17) -0.0048(18)
C63 0.065(3) 0.047(3) 0.038(2) -0.016(2) 0.011(2) -0.003(2)
C64 0.065(3) 0.027(3) 0.060(3) -0.005(2) 0.009(2) 0.007(2)
C65 0.055(3) 0.038(3) 0.048(2) 0.009(2) 0.0091(19) 0.003(2)
C66 0.0316(19) 0.028(2) 0.040(2) 0.0004(17) 0.0088(16) -0.0016(17)
C67 0.069(3) 0.039(3) 0.031(2) -0.0043(18) 0.0056(19) -0.009(2)
C68 0.060(3) 0.099(4) 0.065(3) 0.025(3) 0.006(2) 0.012(3)
C69 0.067(3) 0.145(6) 0.048(3) 0.024(3) 0.013(2) -0.008(3)
C70 0.050(2) 0.042(3) 0.035(2) 0.0052(18) 0.0145(18) 0.007(2)
C71 0.102(4) 0.062(4) 0.054(3) 0.011(2) 0.034(3) 0.014(3)
C72 0.067(3) 0.108(5) 0.041(2) -0.016(3) 0.006(2) -0.011(3)
C73 0.0244(18) 0.027(2) 0.060(3) 0.005(2) 0.0032(17) 0.0003(17)
C74 0.041(2) 0.027(3) 0.061(3) 0.004(2) -0.0015(19) 0.0040(18)
C75 0.059(3) 0.033(3) 0.084(3) -0.005(2) -0.004(2) -0.005(2)
C76 0.062(3) 0.037(3) 0.098(4) 0.023(3) 0.006(3) -0.007(2)
C77 0.053(3) 0.044(3) 0.076(3) 0.023(3) 0.012(2) 0.004(2)
C78 0.038(2) 0.039(3) 0.061(3) 0.013(2) 0.0093(19) 0.006(2)
C79 0.047(2) 0.035(3) 0.063(3) -0.010(2) -0.001(2) -0.001(2)
C80 0.067(3) 0.052(3) 0.070(3) -0.006(2) 0.016(2) 0.010(2)
C81 0.065(3) 0.060(3) 0.074(3) -0.017(3) -0.009(2) -0.004(3)
C82 0.069(3) 0.054(3) 0.056(3) 0.020(2) 0.008(2) 0.004(2)
C83 0.083(5) 0.090(6) 0.083(5) 0.003(4) -0.010(4) 0.002(4)
C84 0.088(5) 0.093(7) 0.093(5) -0.013(5) 0.034(4) 0.002(5)
C83B 0.088(10) 0.098(11) 0.096(10) -0.009(8) 0.010(8) -0.016(8)
C84B 0.081(9) 0.088(11) 0.078(9) -0.003(8) 0.013(7) 0.009(8)

loop_
_atom_type_symbol
_atom_type_description
_atom_type_scat_dispersion_real
_atom_type_scat_dispersion_imag
_atom_type_scat_source
C C 0.0033 0.0016 'International Tables Vol C Tables 4.2.6.8 and 6.1.1.4'
H H 0.0000 0.0000 'International Tables Vol C Tables 4.2.6.8 and 6.1.1.4'
N N 0.0061 0.0033 'International Tables Vol C Tables 4.2.6.8 and 6.1.1.4'
Pd Pd -0.9988 1.0072 'International Tables Vol C Tables 4.2.6.8 and 6.1.1.4'

loop_
_exptl_crystal_face_index_h
_exptl_crystal_face_index_k
_exptl_crystal_face_index_l
_exptl_crystal_face_perp_dist
0.00 -1.00 -2.00 0.0340
1.00 4.00 4.00 0.0840
0.00 1.00 2.00 0.0600
-1.00 0.00 5.00 0.0720
0.00 0.00 1.00 0.0170
0.00 0.00 -1.00 0.0800
0.00 -5.00 2.00 0.0350
0.00 5.00 -2.00 0.1080
-1.00 2.00 -3.00 0.1140
1.00 4.00 1.00 0.0940
-2.00 5.00 1.00 0.1250
0.00 3.00 1.00 0.0930

loop_
_geom_angle_atom_site_label_1
_geom_angle_atom_site_label_2
_geom_angle_atom_site_label_3
_geom_angle
C16 Pd1 N1 163.42(13)
C16 Pd1 C1 91.05(15)
N1 Pd1 C1 105.06(14)
C9 N1 Pd1 128.2(6)
C9B N1 Pd1 122.0(10)
C9 N1 H1A 115.9
C9B N1 H1A 122.1
Pd1 N1 H1A 115.9
C16 N2 C17 111.7(3)
C16 N2 C19 122.9(3)
C17 N2 C19 124.9(3)
C16 N3 C18 110.9(3)
C16 N3 C31 125.1(3)
C18 N3 C31 123.8(3)
C2 C1 C6 104.2(3)
C2 C1 Pd1 110.8(3)
C6 C1 Pd1 115.9(3)
C2 C1 H1B 108.6
C6 C1 H1B 108.6
Pd1 C1 H1B 108.6
C3 C2 C7 100.9(3)
C3 C2 C1 106.6(3)
C7 C2 C1 101.6(3)
C3 C2 H2A 115.3
C7 C2 H2A 115.3
C1 C2 H2A 115.3
C2 C3 C4 102.8(4)
C2 C3 H3A 111.2
C4 C3 H3A 111.2
C2 C3 H3B 111.2
C4 C3 H3B 111.2
H3A C3 H3B 109.1
C5 C4 C3 103.4(4)
C5 C4 H4A 111.1
C3 C4 H4A 111.1
C5 C4 H4B 111.1
C3 C4 H4B 111.1
H4A C4 H4B 109.0
C4 C5 C7 102.1(4)
C4 C5 C6 110.0(4)
C7 C5 C6 101.9(3)
C4 C5 H5A 113.9
C7 C5 H5A 113.9
C6 C5 H5A 113.9
C8 C6 C5 111.8(4)
C8 C6 C1 117.5(3)
C5 C6 C1 101.7(3)
C8 C6 H6A 108.5
C5 C6 H6A 108.5
C1 C6 H6A 108.5
C5 C7 C2 94.2(3)
C5 C7 H7A 112.9
C2 C7 H7A 112.9
C5 C7 H7B 112.9
C2 C7 H7B 112.9
H7A C7 H7B 110.3
C6 C8 H8A 109.5
C6 C8 H8B 109.5
H8A C8 H8B 109.5
C6 C8 H8C 109.5
H8A C8 H8C 109.5
H8B C8 H8C 109.5
N1 C9 C10 121.8(8)
N1 C9 C14 118.2(8)
C10 C9 C14 120.0
C11 C10 C9 120.0
C11 C10 H10A 120.0
C9 C10 H10A 120.0
C10 C11 C12 120.0
C10 C11 H11A 120.0
C12 C11 H11A 120.0
C11 C12 C13 120.0
C11 C12 C15 121.3(5)
C13 C12 C15 118.7(5)
C14 C13 C12 120.0
C14 C13 H13A 120.0
C12 C13 H13A 120.0
C13 C14 C9 120.0
C13 C14 H14A 120.0
C9 C14 H14A 120.0
C10B C9B C14B 120.0
C10B C9B N1 121.0(13)
C14B C9B N1 118.9(14)
C11B C10B C9B 120.0
C11B C10B H10B 120.0
C9B C10B H10B 120.0
C10B C11B C12B 120.0
C10B C11B H11B 120.0
C12B C11B H11B 120.0
C11B C12B C13B 120.0
C11B C12B C15B 119.6(10)
C13B C12B C15B 120.4(9)
C14B C13B C12B 120.0
C14B C13B H13B 120.0
C12B C13B H13B 120.0
C13B C14B C9B 120.0
C13B C14B H14B 120.0
C9B C14B H14B 120.0
C12B C15B H15D 109.5
C12B C15B H15E 109.5
H15D C15B H15E 109.5
C12B C15B H15F 109.5
H15D C15B H15F 109.5
H15E C15B H15F 109.5
N2 C16 N3 103.2(3)
N2 C16 Pd1 121.2(2)
N3 C16 Pd1 135.4(2)
C18 C17 N2 106.7(3)
C18 C17 H17A 126.6
N2 C17 H17A 126.6
C17 C18 N3 107.5(3)
C17 C18 H18A 126.3
N3 C18 H18A 126.3
C20 C19 C24 123.7(3)
C20 C19 N2 118.5(3)
C24 C19 N2 117.7(3)
C19 C20 C21 116.7(4)
C19 C20 C25 122.4(3)
C21 C20 C25 120.9(4)
C22 C21 C20 120.6(4)
C22 C21 H21A 119.7
C20 C21 H21A 119.7
C23 C22 C21 121.1(4)
C23 C22 H22A 119.4
C21 C22 H22A 119.4
C22 C23 C24 121.1(4)
C22 C23 H23A 119.4
C24 C23 H23A 119.4
C23 C24 C19 116.8(4)
C23 C24 C28 120.3(4)
C19 C24 C28 122.9(3)
C20 C25 C27 114.1(4)
C20 C25 C26 109.2(3)
C27 C25 C26 110.9(4)
C20 C25 H25A 107.4
C27 C25 H25A 107.4
C26 C25 H25A 107.4
C25 C26 H26A 109.5
C25 C26 H26B 109.5
H26A C26 H26B 109.5
C25 C26 H26C 109.5
H26A C26 H26C 109.5
H26B C26 H26C 109.5
C25 C27 H27A 109.5
C25 C27 H27B 109.5
H27A C27 H27B 109.5
C25 C27 H27C 109.5
H27A C27 H27C 109.5
H27B C27 H27C 109.5
C24 C28 C30 115.3(10)
C24 C28 C30B 105.6(11)
C24 C28 C29B 120.0(11)
C30 C28 C29B 109.4(14)
C30B C28 C29B 110.3(9)
C24 C28 C29 105.3(10)
C30 C28 C29 111.1(7)
C30B C28 C29 107.8(15)
C24 C28 H28A 108.3
C30 C28 H28A 108.3
C30B C28 H28A 120.5
C29B C28 H28A 92.7
C29 C28 H28A 108.3
C28 C29 H29A 109.5
C28 C29 H29B 109.5
C28 C29 H29C 109.5
C28 C30 H30A 109.5
C28 C30 H30B 109.5
C28 C30 H30C 109.5
C28 C29B H29D 109.5
C28 C29B H29E 109.5
H29D C29B H29E 109.5
C28 C29B H29F 109.5
H29D C29B H29F 109.5
H29E C29B H29F 109.5
C28 C30B H30D 109.5
C28 C30B H30E 109.5
H30D C30B H30E 109.5
C28 C30B H30F 109.5
H30D C30B H30F 109.5
H30E C30B H30F 109.5
C36 C31 C32 122.8(3)
C36 C31 N3 118.6(3)
C32 C31 N3 118.6(3)
C33 C32 C31 116.7(4)
C33 C32 C37 121.2(4)
C31 C32 C37 121.8(3)
C34 C33 C32 122.0(4)
C34 C33 H33A 119.0
C32 C33 H33A 119.0
C35 C34 C33 120.0(4)
C35 C34 H34A 120.0
C33 C34 H34A 120.0
C34 C35 C36 121.2(4)
C34 C35 H35A 119.4
C36 C35 H35A 119.4
C31 C36 C35 117.3(4)
C31 C36 C40 124.3(3)
C35 C36 C40 118.4(4)
C32 C37 C39 113.6(7)
C32 C37 C38 112.7(6)
C39 C37 C38 110.9(6)
C32 C37 C39B 117.0(12)
C38 C37 C39B 118.1(13)
C32 C37 C38B 106.0(7)
C39 C37 C38B 100.0(10)
C39B C37 C38B 110.2(9)
C32 C37 H37A 106.3
C39 C37 H37A 106.3
C38 C37 H37A 106.3
C39B C37 H37A 93.0
C38B C37 H37A 124.8
C37 C38 H38A 109.5
C37 C38 H38B 109.5
H38A C38 H38B 109.5
C37 C38 H38C 109.5
H38A C38 H38C 109.5
H38B C38 H38C 109.5
C37 C39 H39A 109.5
C37 C39 H39B 109.5
C37 C39 H39C 109.5
C37 C38B H38D 109.5
C37 C38B H38E 109.5
H38D C38B H38E 109.5
C37 C38B H38F 109.5
H38D C38B H38F 109.5
H38E C38B H38F 109.5
C37 C39B H39D 109.5
C37 C39B H39E 109.5
H39D C39B H39E 109.5
C37 C39B H39F 109.5
H39D C39B H39F 109.5
H39E C39B H39F 109.5
C36 C40 C42 111.8(3)
C36 C40 C41 111.1(3)
C42 C40 C41 109.3(3)
C36 C40 H40A 108.2
C42 C40 H40A 108.2
C41 C40 H40A 108.2
C40 C41 H41A 109.5
C40 C41 H41B 109.5
H41A C41 H41B 109.5
C40 C41 H41C 109.5
H41A C41 H41C 109.5
H41B C41 H41C 109.5
C40 C42 H42A 109.5
C40 C42 H42B 109.5
H42A C42 H42B 109.5
C40 C42 H42C 109.5
H42A C42 H42C 109.5
H42B C42 H42C 109.5
C58 Pd2 N4 163.83(13)
C58 Pd2 C43 92.04(15)
N4 Pd2 C43 103.67(14)
C51 N4 Pd2 127.4(2)
C51 N4 H4C 116.3
Pd2 N4 H4C 116.3
C58 N5 C59 112.0(3)
C58 N5 C61 122.6(3)
C59 N5 C61 125.1(3)
C58 N6 C60 111.1(3)
C58 N6 C73 124.9(3)
C60 N6 C73 123.7(3)
C44 C43 C48 103.0(3)
C44 C43 Pd2 111.5(3)
C48 C43 Pd2 115.6(3)
C44 C43 H43A 108.8
C48 C43 H43A 108.8
Pd2 C43 H43A 108.8
C49 C44 C45 100.2(3)
C49 C44 C43 103.8(3)
C45 C44 C43 106.5(3)
C49 C44 H44A 114.9
C45 C44 H44A 114.9
C43 C44 H44A 114.9
C44 C45 C46 103.2(3)
C44 C45 H45A 111.1
C46 C45 H45A 111.1
C44 C45 H45B 111.1
C46 C45 H45B 111.1
H45A C45 H45B 109.1
C47 C46 C45 102.4(3)
C47 C46 H46A 111.3
C45 C46 H46A 111.3
C47 C46 H46B 111.3
C45 C46 H46B 111.3
H46A C46 H46B 109.2
C48 C47 C49 102.0(3)
C48 C47 C46 109.9(4)
C49 C47 C46 101.0(4)
C48 C47 H47A 114.2
C49 C47 H47A 114.2
C46 C47 H47A 114.2
C47 C48 C50 111.4(4)
C47 C48 C43 102.1(3)
C50 C48 C43 116.1(3)
C47 C48 H48A 109.0
C50 C48 H48A 109.0
C43 C48 H48A 109.0
C44 C49 C47 94.8(3)
C44 C49 H49A 112.8
C47 C49 H49A 112.8
C44 C49 H49B 112.8
C47 C49 H49B 112.8
H49A C49 H49B 110.2
C48 C50 H50A 109.5
C48 C50 H50B 109.5
H50A C50 H50B 109.5
C48 C50 H50C 109.5
H50A C50 H50C 109.5
H50B C50 H50C 109.5
N4 C51 C52 123.0(3)
N4 C51 C56 120.9(3)
C52 C51 C56 116.0(3)
C53 C52 C51 121.8(4)
C53 C52 H52A 119.1
C51 C52 H52A 119.1
C52 C53 C54 122.2(4)
C52 C53 H53A 118.9
C54 C53 H53A 118.9
C53 C54 C55 116.3(4)
C53 C54 C57 121.4(3)
C55 C54 C57 122.3(4)
C56 C55 C54 122.4(4)
C56 C55 H55A 118.8
C54 C55 H55A 118.8
C55 C56 C51 121.3(3)
C55 C56 H56A 119.3
C51 C56 H56A 119.3
C54 C57 H57A 109.5
C54 C57 H57B 109.5
H57A C57 H57B 109.5
C54 C57 H57C 109.5
H57A C57 H57C 109.5
H57B C57 H57C 109.5
N6 C58 N5 102.9(3)
N6 C58 Pd2 138.7(3)
N5 C58 Pd2 118.2(3)
C60 C59 N5 106.5(3)
C60 C59 H59A 126.8
N5 C59 H59A 126.8
C59 C60 N6 107.5(3)
C59 C60 H60A 126.3
N6 C60 H60A 126.3
C66 C61 C62 123.4(3)
C66 C61 N5 118.4(3)
C62 C61 N5 118.2(3)
C63 C62 C61 116.8(3)
C63 C62 C67 119.7(3)
C61 C62 C67 123.5(4)
C64 C63 C62 121.3(4)
C64 C63 H63A 119.3
C62 C63 H63A 119.3
C63 C64 C65 120.2(4)
C63 C64 H64A 119.9
C65 C64 H64A 119.9
C64 C65 C66 121.6(4)
C64 C65 H65A 119.2
C66 C65 H65A 119.2
C65 C66 C61 116.6(3)
C65 C66 C70 121.3(3)
C61 C66 C70 122.0(3)
C62 C67 C68 110.8(3)
C62 C67 C69 112.5(4)
C68 C67 C69 109.9(3)
C62 C67 H67A 107.8
C68 C67 H67A 107.8
C69 C67 H67A 107.8
C67 C68 H68A 109.5
C67 C68 H68B 109.5
H68A C68 H68B 109.5
C67 C68 H68C 109.5
H68A C68 H68C 109.5
H68B C68 H68C 109.5
C67 C69 H69A 109.5
C67 C69 H69B 109.5
H69A C69 H69B 109.5
C67 C69 H69C 109.5
H69A C69 H69C 109.5
H69B C69 H69C 109.5
C71 C70 C66 114.2(3)
C71 C70 C72 109.8(4)
C66 C70 C72 109.2(3)
C71 C70 H70A 107.8
C66 C70 H70A 107.8
C72 C70 H70A 107.8
C70 C71 H71A 109.5
C70 C71 H71B 109.5
H71A C71 H71B 109.5
C70 C71 H71C 109.5
H71A C71 H71C 109.5
H71B C71 H71C 109.5
C70 C72 H72A 109.5
C70 C72 H72B 109.5
H72A C72 H72B 109.5
C70 C72 H72C 109.5
H72A C72 H72C 109.5
H72B C72 H72C 109.5
C74 C73 C78 122.9(4)
C74 C73 N6 118.7(3)
C78 C73 N6 118.3(3)
C73 C74 C75 117.2(4)
C73 C74 C79 122.4(4)
C75 C74 C79 120.4(4)
C76 C75 C74 120.3(4)
C76 C75 H75A 119.8
C74 C75 H75A 119.8
C77 C76 C75 122.0(5)
C77 C76 H76A 119.0
C75 C76 H76A 119.0
C76 C77 C78 120.9(4)
C76 C77 H77A 119.5
C78 C77 H77A 119.5
C77 C78 C73 116.5(4)
C77 C78 C82 120.6(4)
C73 C78 C82 122.7(4)
C74 C79 C80 110.9(3)
C74 C79 C81 113.7(4)
C80 C79 C81 108.7(4)
C74 C79 H79A 107.8
C80 C79 H79A 107.8
C81 C79 H79A 107.8
C79 C80 H80A 109.5
C79 C80 H80B 109.5
H80A C80 H80B 109.5
C79 C80 H80C 109.5
H80A C80 H80C 109.5
H80B C80 H80C 109.5
C79 C81 H81A 109.5
C79 C81 H81B 109.5
H81A C81 H81B 109.5
C79 C81 H81C 109.5
H81A C81 H81C 109.5
H81B C81 H81C 109.5
C78 C82 C83B 117.9(10)
C78 C82 C84 118.1(5)
C83B C82 C84 121.9(10)
C78 C82 C84B 109.5(10)
C83B C82 C84B 113.4(10)
C78 C82 C83 107.8(4)
C84 C82 C83 109.4(5)
C84B C82 C83 86.5(10)
C78 C82 H82A 107.0
C83B C82 H82A 69.8
C84 C82 H82A 107.0
C84B C82 H82A 134.7
C83 C82 H82A 107.0
C78 C82 H82B 105.1
C83B C82 H82B 104.3
C84 C82 H82B 74.9
C84B C82 H82B 105.4
C83 C82 H82B 138.7
C82 C83 H83A 109.5
C82 C83 H83B 109.5
C82 C83 H83C 109.5
C82 C84 H84A 109.5
H82B C84 H84A 83.8
C82 C84 H84B 109.5
H82B C84 H84B 96.2
C82 C84 H84C 109.5
H82B C84 H84C 144.0
C82 C83B H83D 109.5
C82 C83B H83E 109.5
H83D C83B H83E 109.5
C82 C83B H83F 109.5
H83D C83B H83F 109.5
H83E C83B H83F 109.5
C82 C84B H84D 109.5
C82 C84B H84E 109.5
H84D C84B H84E 109.5
C82 C84B H84F 109.5
H84D C84B H84F 109.5
H84E C84B H84F 109.5

loop_
_geom_bond_atom_site_label_1
_geom_bond_atom_site_label_2
_geom_bond_distance
Pd1 C16 1.988(4)
Pd1 N1 2.011(3)
Pd1 C1 2.053(4)
N1 C9 1.382(5)
N1 C9B 1.436(7)
N1 H1A 0.8800
N2 C16 1.371(4)
N2 C17 1.394(4)
N2 C19 1.459(4)
N3 C16 1.379(4)
N3 C18 1.397(4)
N3 C31 1.450(4)
C1 C2 1.555(5)
C1 C6 1.558(5)
C1 H1B 1.0000
C2 C3 1.520(6)
C2 C7 1.553(6)
C2 H2A 1.0000
C3 C4 1.570(6)
C3 H3A 0.9900
C3 H3B 0.9900
C4 C5 1.509(6)
C4 H4A 0.9900
C4 H4B 0.9900
C5 C7 1.527(6)
C5 C6 1.538(6)
C5 H5A 1.0000
C6 C8 1.517(6)
C6 H6A 1.0000
C7 H7A 0.9900
C7 H7B 0.9900
C8 H8A 0.9800
C8 H8B 0.9800
C8 H8C 0.9800
C9 C10 1.3900
C9 C14 1.3900
C10 C11 1.3900
C10 H10A 0.9500
C11 C12 1.3900
C11 H11A 0.9500
C12 C13 1.3900
C12 C15 1.531(6)
C13 C14 1.3900
C13 H13A 0.9500
C14 H14A 0.9500
C15 H15A 0.9800
C15 H15B 0.9800
C15 H15C 0.9800
C9B C10B 1.3900
C9B C14B 1.3900
C10B C11B 1.3900
C10B H10B 0.9500
C11B C12B 1.3900
C11B H11B 0.9500
C12B C13B 1.3900
C12B C15B 1.552(8)
C13B C14B 1.3900
C13B H13B 0.9500
C14B H14B 0.9500
C15B H15D 0.9800
C15B H15E 0.9800
C15B H15F 0.9800
C17 C18 1.335(5)
C17 H17A 0.9500
C18 H18A 0.9500
C19 C20 1.388(5)
C19 C24 1.397(5)
C20 C21 1.405(5)
C20 C25 1.512(5)
C21 C22 1.374(6)
C21 H21A 0.9500
C22 C23 1.367(6)
C22 H22A 0.9500
C23 C24 1.390(5)
C23 H23A 0.9500
C24 C28 1.511(5)
C25 C27 1.529(6)
C25 C26 1.546(6)
C25 H25A 1.0000
C26 H26A 0.9800
C26 H26B 0.9800
C26 H26C 0.9800
C27 H27A 0.9800
C27 H27B 0.9800
C27 H27C 0.9800
C28 C30 1.540(6)
C28 C30B 1.544(7)
C28 C29B 1.548(7)
C28 C29 1.552(6)
C28 H28A 1.0000
C29 H29A 0.9800
C29 H29B 0.9800
C29 H29C 0.9800
C30 H30A 0.9800
C30 H30B 0.9800
C30 H30C 0.9800
C29B H29D 0.9800
C29B H29E 0.9800
C29B H29F 0.9800
C30B H30D 0.9800
C30B H30E 0.9800
C30B H30F 0.9800
C31 C36 1.395(5)
C31 C32 1.409(5)
C32 C33 1.388(5)
C32 C37 1.523(5)
C33 C34 1.382(6)
C33 H33A 0.9500
C34 C35 1.371(6)
C34 H34A 0.9500
C35 C36 1.403(5)
C35 H35A 0.9500
C36 C40 1.512(5)
C37 C39 1.539(6)
C37 C38 1.541(6)
C37 C39B 1.543(7)
C37 C38B 1.543(7)
C37 H37A 1.0000
C38 H38A 0.9800
C38 H38B 0.9800
C38 H38C 0.9800
C39 H39A 0.9800
C39 H39B 0.9800
C39 H39C 0.9800
C38B H38D 0.9800
C38B H38E 0.9800
C38B H38F 0.9800
C39B H39D 0.9800
C39B H39E 0.9800
C39B H39F 0.9800
C40 C42 1.527(5)
C40 C41 1.543(5)
C40 H40A 1.0000
C41 H41A 0.9800
C41 H41B 0.9800
C41 H41C 0.9800
C42 H42A 0.9800
C42 H42B 0.9800
C42 H42C 0.9800
Pd2 C58 2.001(3)
Pd2 N4 2.018(3)
Pd2 C43 2.032(4)
N4 C51 1.376(5)
N4 H4C 0.8800
N5 C58 1.375(4)
N5 C59 1.378(4)
N5 C61 1.451(4)
N6 C58 1.367(4)
N6 C60 1.389(4)
N6 C73 1.443(5)
C43 C44 1.549(5)
C43 C48 1.577(5)
C43 H43A 1.0000
C44 C49 1.520(5)
C44 C45 1.539(5)
C44 H44A 1.0000
C45 C46 1.570(6)
C45 H45A 0.9900
C45 H45B 0.9900
C46 C47 1.546(6)
C46 H46A 0.9900
C46 H46B 0.9900
C47 C48 1.527(5)
C47 C49 1.541(6)
C47 H47A 1.0000
C48 C50 1.534(6)
C48 H48A 1.0000
C49 H49A 0.9900
C49 H49B 0.9900
C50 H50A 0.9800
C50 H50B 0.9800
C50 H50C 0.9800
C51 C52 1.404(5)
C51 C56 1.406(5)
C52 C53 1.388(5)
C52 H52A 0.9500
C53 C54 1.389(5)
C53 H53A 0.9500
C54 C55 1.393(5)
C54 C57 1.508(5)
C55 C56 1.391(5)
C55 H55A 0.9500
C56 H56A 0.9500
C57 H57A 0.9800
C57 H57B 0.9800
C57 H57C 0.9800
C59 C60 1.336(5)
C59 H59A 0.9500
C60 H60A 0.9500
C61 C66 1.398(5)
C61 C62 1.402(5)
C62 C63 1.392(5)
C62 C67 1.516(5)
C63 C64 1.372(5)
C63 H63A 0.9500
C64 C65 1.384(5)
C64 H64A 0.9500
C65 C66 1.385(5)
C65 H65A 0.9500
C66 C70 1.524(5)
C67 C68 1.516(6)
C67 C69 1.526(6)
C67 H67A 1.0000
C68 H68A 0.9800
C68 H68B 0.9800
C68 H68C 0.9800
C69 H69A 0.9800
C69 H69B 0.9800
C69 H69C 0.9800
C70 C71 1.498(5)
C70 C72 1.561(5)
C70 H70A 1.0000
C71 H71A 0.9800
C71 H71B 0.9800
C71 H71C 0.9800
C72 H72A 0.9800
C72 H72B 0.9800
C72 H72C 0.9800
C73 C74 1.395(5)
C73 C78 1.408(5)
C74 C75 1.399(6)
C74 C79 1.518(6)
C75 C76 1.372(6)
C75 H75A 0.9500
C76 C77 1.351(6)
C76 H76A 0.9500
C77 C78 1.404(6)
C77 H77A 0.9500
C78 C82 1.503(6)
C79 C80 1.539(5)
C79 C81 1.540(5)
C79 H79A 1.0000
C80 H80A 0.9800
C80 H80B 0.9800
C80 H80C 0.9800
C81 H81A 0.9800
C81 H81B 0.9800
C81 H81C 0.9800
C82 C83B 1.528(7)
C82 C84 1.530(6)
C82 C84B 1.536(7)
C82 C83 1.556(6)
C82 H82A 1.0000
C82 H82B 0.9602
C83 H83A 0.9800
C83 H83B 0.9800
C83 H83C 0.9800
C84 H84A 0.9800
C84 H84B 0.9800
C84 H84C 0.9800
C83B H83D 0.9800
C83B H83E 0.9800
C83B H83F 0.9800
C84B H84D 0.9800
C84B H84E 0.9800
C84B H84F 0.9800

loop_
_platon_squeeze_void_nr
_platon_squeeze_void_average_x
_platon_squeeze_void_average_y
_platon_squeeze_void_average_z
_platon_squeeze_void_volume
_platon_squeeze_void_count_electrons
_platon_squeeze_void_content
1 0.000 0.500 0.000 152 42 ' '
2 0.500 0.000 0.500 152 42 ' '
